data_9015679
loop_
_publ_author_name
'Colombo, F.'
'Baggio, R.'
'Kampf, A. R.'

_publ_section_title
;
 The crystal structure of the elusive huemulite
;
_journal_name_full 'The Canadian Mineralogist'
_journal_page_first 849
_journal_page_last 864
_journal_paper_doi 10.3749/canmin.49.3.849
_journal_volume 49
_journal_year 2011
_chemical_compound_source 'West Sunday mine, Utah, USA'
_chemical_formula_sum 'H47.44 Mg Na4 O51.72 V10'
_chemical_name_mineral Huemulite
_space_group_IT_number 2
_symmetry_space_group_name_Hall '-P 1'
_symmetry_space_group_name_H-M 'P -1'
_cell_angle_alpha 105.223
_cell_angle_beta 97.383
_cell_angle_gamma 100.790
_cell_formula_units_Z 1
_cell_length_a 9.0453
_cell_length_b 11.3337
_cell_length_c 11.7372
_cell_volume 1120.298
_database_code_amcsd 0018461
_exptl_crystal_density_diffrn 2.225
_cod_original_formula_sum 'Na4 Mg V10 O51.72 H47.44'
_cod_database_code 9015679

loop_
_space_group_symop_operation_xyz
x,y,z
-x,-y,-z

loop_
_atom_site_aniso_label
_atom_site_aniso_U_11
_atom_site_aniso_U_22
_atom_site_aniso_U_33
_atom_site_aniso_U_12
_atom_site_aniso_U_13
_atom_site_aniso_U_23
Na1 0.04060 0.05000 0.03060 0.00510 0.00530 -0.00710
Na2 0.05490 0.04930 0.04520 0.02090 0.01940 0.01670
Na3 0.03740 0.03570 0.03970 0.01520 0.00680 0.00590
Mg1 0.02780 0.03170 0.03610 0.01730 0.01120 0.00990
V1 0.03320 0.02150 0.02460 0.00440 0.00300 -0.00160
V2 0.03340 0.02450 0.03270 0.00990 0.01790 0.00910
V3 0.02660 0.01830 0.02750 0.01060 0.00870 0.00639
V4 0.01750 0.01880 0.02440 0.00930 0.00524 0.00257
V5 0.02740 0.02260 0.02100 0.01000 0.00590 0.00336
O1 0.04800 0.03230 0.03500 0.00180 -0.00280 -0.01000
O2 0.02110 0.02610 0.02940 0.00950 0.00110 -0.00170
O3 0.03150 0.02820 0.02000 0.00770 -0.00130 -0.00140
O4 0.04410 0.02450 0.02880 0.00380 0.01460 0.00540
O5 0.03380 0.01920 0.03560 0.00960 0.01110 0.00180
O6 0.01850 0.02290 0.02700 0.01210 0.00390 0.00350
O7 0.03540 0.02670 0.02660 0.01140 0.01510 0.00600
O8 0.03060 0.02300 0.04180 0.01350 0.01610 0.01030
O9 0.02160 0.01770 0.02660 0.00980 0.00830 0.00250
O10 0.03580 0.03520 0.03110 0.01870 0.00590 0.00500
O11 0.04510 0.03690 0.05040 0.01630 0.03080 0.01660
O12 0.03900 0.02850 0.04110 0.02080 0.01130 0.01210
O13 0.02530 0.01840 0.02490 0.00880 0.00900 0.00470
O14 0.02290 0.02680 0.03370 0.01340 0.01200 0.00680
OW1 0.05630 0.03420 0.05950 0.01430 0.01890 0.01270
OW2 0.08700 0.04660 0.05500 0.01380 0.03020 0.02600
OW3 0.05590 0.05320 0.03930 0.01670 0.01890 0.00970
OW4 0.07930 0.04940 0.07800 0.03210 0.05180 0.03010
OW5 0.03810 0.03810 0.05050 0.01790 0.01280 0.01110
OW6 0.03610 0.03210 0.05080 0.01940 0.01440 0.00410
OW7 0.03470 0.03500 0.07580 0.02700 0.01490 0.00850
OW8 0.04530 0.04440 0.04530 0.01080 0.01260 0.01320
OW9 0.04650 0.05820 0.05950 0.03770 0.03150 0.02630
OW10 0.03020 0.05000 0.04370 0.02780 0.01360 0.01350
OW11 0.03050 0.05470 0.05400 0.03130 0.00650 0.00860
Wat12A 0.09000 0.15600 0.10000 0.04200 0.01500 0.05800
Wat12B 0.08500 0.10500 0.11500 0.02000 0.01100 0.05700

loop_
_atom_site_label
_atom_site_fract_x
_atom_site_fract_y
_atom_site_fract_z
_atom_site_occupancy
_atom_site_U_iso_or_equiv
_atom_site_type_symbol
_atom_site_attached_hydrogens
Na1 0.50000 0.50000 0.50000 1.00000 0.04430 Na 0
Na2 0.28622 0.40535 0.70437 1.00000 0.04690 Na 0
Na3 0.50000 0.50000 0.00000 1.00000 0.03720 Na 0
Mg1 0.50000 0.00000 0.50000 1.00000 0.02950 Mg 0
V1 0.83583 0.74493 0.75461 1.00000 0.02819 V 0
V2 0.18297 0.84107 0.79391 1.00000 0.02845 V 0
V3 0.03858 0.76814 0.99854 1.00000 0.02289 V 0
V4 0.81258 0.94732 0.97815 1.00000 0.01973 V 0
V5 0.97184 0.02587 0.77563 1.00000 0.02316 V 0
O1 0.70340 0.63650 0.66040 1.00000 0.04370 O 0
O2 0.70210 0.82217 0.86874 1.00000 0.02660 O 0
O3 0.82640 0.88089 0.69397 1.00000 0.02820 O 0
O4 0.01340 0.72612 0.69966 1.00000 0.03290 O 0
O5 0.88660 0.67004 0.87591 1.00000 0.02940 O 0
O6 0.83062 0.06803 0.89220 1.00000 0.02200 O 0
O7 0.13050 0.96598 0.72635 1.00000 0.02820 O 0
O8 0.18960 0.75564 0.90795 1.00000 0.02960 O 0
O9 0.89051 0.85238 0.07903 1.00000 0.02120 O 0
O10 0.94480 0.11888 0.69620 1.00000 0.03270 O 0
O11 0.32180 0.80820 0.72720 1.00000 0.04040 O 0
O12 0.06700 0.67687 0.07928 1.00000 0.03320 O 0
O13 0.00340 0.90933 0.90088 1.00000 0.02200 O 0
O14 0.30360 0.99306 0.93123 1.00000 0.02610 O 0
OW1 0.51280 0.37040 0.63280 1.00000 0.04880 O 0
H1A 0.52200 0.29760 0.60000 1.00000 0.05900 H 0
H1B 0.57300 0.38800 0.69900 1.00000 0.05900 H 0
OW2 0.30050 0.55020 0.59130 1.00000 0.06010 O 0
H2A 0.22000 0.53700 0.53800 1.00000 0.07200 H 0
H2B 0.29600 0.61900 0.64000 1.00000 0.07200 H 0
OW3 0.14240 0.21140 0.55460 1.00000 0.04830 O 0
H3A 0.12600 0.18900 0.47860 1.00000 0.05800 H 0
H3B 0.06500 0.17800 0.57700 1.00000 0.05800 H 0
OW4 0.06410 0.45960 0.76900 1.00000 0.06090 O 0
H4A 0.03000 0.42000 0.81500 1.00000 0.07300 H 0
H4B 0.03800 0.52800 0.79300 1.00000 0.07300 H 0
OW5 0.42890 0.61850 0.86640 1.00000 0.04060 O 0
H5A 0.36200 0.65900 0.88500 1.00000 0.04900 H 0
H5B 0.50800 0.67400 0.87500 1.00000 0.04900 H 0
OW6 0.33940 0.30950 0.85750 1.00000 0.03820 O 0
H6A 0.26600 0.26400 0.87500 1.00000 0.04600 H 0
H6B 0.40200 0.26300 0.85500 1.00000 0.04600 H 0
OW7 0.68960 0.45510 0.87860 1.00000 0.04590 O 0
H7A 0.74800 0.52550 0.88900 1.00000 0.05500 H 0
H7B 0.74800 0.41300 0.90300 1.00000 0.05500 H 0
OW8 0.63480 0.14330 0.64610 1.00000 0.04470 O 0
H8A 0.62600 0.16500 0.71890 1.00000 0.05400 H 0
H8B 0.70000 0.15400 0.60100 1.00000 0.05400 H 0
OW9 0.31240 0.03040 0.57290 1.00000 0.04680 O 0
H9A 0.27000 0.00500 0.62500 1.00000 0.05600 H 0
H9B 0.27100 0.09100 0.58100 1.00000 0.05600 H 0
OW10 0.46440 0.13230 0.41270 1.00000 0.03730 O 0
H10A 0.51400 0.13500 0.35700 1.00000 0.04500 H 0
H10B 0.37330 0.12300 0.37800 1.00000 0.04500 H 0
OW11 0.54270 0.13980 0.86010 1.00000 0.04370 O 0
H11A 0.48100 0.09600 0.89000 1.00000 0.05200 H 0
H11B 0.62500 0.13300 0.89800 1.00000 0.05200 H 0
Wat12A 0.87660 0.34470 0.53970 0.29000 0.11100 O 2
Wat12B 0.96500 0.43700 0.52250 0.57000 0.10000 O 2

loop_
_cod_changelog_entry_id
_cod_changelog_entry_author
_cod_changelog_entry_date
_cod_changelog_entry_text
1
;cod-tools version 3.8.0
Id: cif_guess_AMCSD_atom_types 9574 2023-05-10 09:00:05Z saulius
;
2023-05-10T18:56:17+03:00
;Derived atom types and hydrogen counts
from atom names that follow the AMCSD naming convention
(Wat == water, O-H == hydroxyl).
;

loop_
_cod_related_entry_id
_cod_related_entry_database
_cod_related_entry_code
1 AMCSD 0018461
